data_4300624
loop_
_publ_author_name
'Hlavinka, Mark L.'
'McNevin, Michael J.'
'Shoemaker, Richard'
'Hagadorn, John R.'

_publ_section_title
;
 Dizinc Alkoxides and Amides Supported by Binucleating Bis(amidoamine) Ligands
;
_journal_coden_ASTM INOCAJ
_journal_issue 4
_journal_name_full 'Inorganic Chemistry'
_journal_page_first 1815
_journal_page_last 1822
_journal_paper_doi 10.1021/ic051669f
_journal_volume 45
_journal_year 2006
_chemical_formula_sum 'C28 H46 N6 O Zn2'
_chemical_formula_weight 613.45
_chemical_name_common 'MeLZn2(NHtBu)2(toluene)0.25 (compound 11(toluene)0.25))'
_space_group_IT_number 14
_symmetry_cell_setting monoclinic
_symmetry_space_group_name_Hall '-P 2yn'
_symmetry_space_group_name_H-M 'P 1 21/n 1'
_cell_angle_alpha 90.00
_cell_angle_beta 109.5000(10)
_cell_angle_gamma 90.00
_cell_formula_units_Z 8
_cell_length_a 20.4807(9)
_cell_length_b 15.6023(7)
_cell_length_c 20.6304(9)
_cell_measurement_temperature 152(2)
_cell_volume 6214.2(5)
_diffrn_ambient_temperature 152(2)
_exptl_crystal_density_diffrn 1.311
_cod_depositor_comments
;
The following automatic conversions were performed:
'_symmetry_cell_setting' value 'Monoclinic' changed to 'monoclinic'
according to '/home/saulius/struct/CIF-dictionaries/cif_core.dic'
dictionary named 'cif_core.dic' version 2.4.1 from 2010-06-29.

Automatic conversion script
Id: cif_fix_enum 1527 2010-12-29 10:47:43Z saulius 
;
_cod_original_sg_symbol_H-M 'P 21/n'
_cod_database_code 4300624

loop_
_symmetry_equiv_pos_as_xyz
'x, y, z'
'-x+1/2, y+1/2, -z+1/2'
'-x, -y, -z'
'x-1/2, -y-1/2, z-1/2'

loop_
_atom_site_label
_atom_site_type_symbol
_atom_site_fract_x
_atom_site_fract_y
_atom_site_fract_z
_atom_site_U_iso_or_equiv
_atom_site_adp_type
_atom_site_occupancy
_atom_site_symmetry_multiplicity
_atom_site_calc_flag
_atom_site_refinement_flags
_atom_site_disorder_assembly
_atom_site_disorder_group
Zn1 Zn 0.85946(5) 0.01752(6) 0.83509(5) 0.0293(3) Uani 1 1 d . . .
Zn2 Zn 0.71930(5) 0.05651(6) 0.79260(5) 0.0279(3) Uani 1 1 d . . .
O1 O 0.8180(3) 0.1686(3) 0.8839(3) 0.0309(13) Uani 1 1 d . . .
N1 N 0.9359(4) -0.0775(4) 0.8276(3) 0.0350(18) Uani 1 1 d . . .
N2 N 0.9392(4) 0.0741(4) 0.8963(4) 0.0369(18) Uani 1 1 d . . .
N3 N 0.6737(3) 0.1453(4) 0.8274(3) 0.0270(16) Uani 1 1 d . . .
N4 N 0.6163(3) 0.0193(4) 0.7287(4) 0.0371(18) Uani 1 1 d . . .
N5 N 0.7762(3) -0.0377(4) 0.8520(3) 0.0319(17) Uani 1 1 d . . .
H5 H 0.7662 -0.0879 0.8244 0.048 Uiso 1 1 calc R . .
N6 N 0.7901(3) 0.0612(4) 0.7434(3) 0.0259(15) Uani 1 1 d . . .
H6 H 0.7803 0.0131 0.7134 0.039 Uiso 1 1 calc R . .
C1 C 0.9585(5) -0.0595(6) 0.7682(5) 0.049(3) Uani 1 1 d . . .
H1A H 0.9746 -0.0001 0.7706 0.074 Uiso 1 1 calc R . .
H1B H 0.9195 -0.0680 0.7255 0.074 Uiso 1 1 calc R . .
H1C H 0.9963 -0.0984 0.7690 0.074 Uiso 1 1 calc R . .
C2 C 0.9121(5) -0.1676(5) 0.8229(5) 0.046(2) Uani 1 1 d . . .
H2A H 0.8975 -0.1810 0.8624 0.069 Uiso 1 1 calc R . .
H2B H 0.9500 -0.2058 0.8228 0.069 Uiso 1 1 calc R . .
H2C H 0.8729 -0.1756 0.7803 0.069 Uiso 1 1 calc R . .
C3 C 0.9922(5) -0.0625(6) 0.8934(5) 0.044(2) Uani 1 1 d . . .
H3A H 1.0350 -0.0907 0.8922 0.062 Uiso 1 1 calc R . .
H3B H 0.9795 -0.0882 0.9314 0.062 Uiso 1 1 calc R . .
C4 C 1.0054(4) 0.0323(5) 0.9065(5) 0.043(2) Uani 1 1 d . . .
H4A H 1.0369 0.0419 0.9542 0.060 Uiso 1 1 calc R . .
H4B H 1.0274 0.0563 0.8744 0.060 Uiso 1 1 calc R . .
C5 C 0.9438(4) 0.1582(5) 0.9176(4) 0.031(2) Uani 1 1 d . . .
C6 C 1.0038(5) 0.2087(6) 0.9476(4) 0.041(2) Uani 1 1 d . . .
H6 H 1.0477 0.1843 0.9525 0.049 Uiso 1 1 calc R . .
C7 C 1.0016(5) 0.2933(6) 0.9705(5) 0.049(3) Uani 1 1 d . . .
H7 H 1.0439 0.3233 0.9907 0.059 Uiso 1 1 calc R . .
C8 C 0.9406(5) 0.3339(6) 0.9648(4) 0.045(2) Uani 1 1 d . . .
H8 H 0.9400 0.3907 0.9812 0.054 Uiso 1 1 calc R . .
C9 C 0.8786(5) 0.2879(5) 0.9335(4) 0.036(2) Uani 1 1 d . . .
C10 C 0.8839(5) 0.2039(5) 0.9133(4) 0.030(2) Uani 1 1 d . . .
C11 C 0.7719(5) 0.2330(5) 0.8857(4) 0.030(2) Uani 1 1 d . . .
C12 C 0.8068(5) 0.3070(5) 0.9161(4) 0.033(2) Uani 1 1 d . . .
C13 C 0.7678(5) 0.3796(6) 0.9225(4) 0.043(2) Uani 1 1 d . . .
H13 H 0.7892 0.4314 0.9430 0.052 Uiso 1 1 calc R . .
C14 C 0.6972(5) 0.3703(5) 0.8973(4) 0.041(2) Uani 1 1 d . . .
H14 H 0.6696 0.4181 0.9006 0.050 Uiso 1 1 calc R . .
C15 C 0.6627(5) 0.2949(6) 0.8669(4) 0.039(2) Uani 1 1 d . . .
H15 H 0.6136 0.2934 0.8523 0.047 Uiso 1 1 calc R . .
C16 C 0.6996(4) 0.2197(5) 0.8571(4) 0.027(2) Uani 1 1 d . . .
C17 C 0.5975(4) 0.1403(5) 0.8006(4) 0.034(2) Uani 1 1 d . . .
H17A H 0.5790 0.1835 0.7639 0.048 Uiso 1 1 calc R . .
H17B H 0.5786 0.1526 0.8379 0.048 Uiso 1 1 calc R . .
C18 C 0.5755(5) 0.0507(5) 0.7718(4) 0.040(2) Uani 1 1 d . . .
H18A H 0.5815 0.0104 0.8104 0.056 Uiso 1 1 calc R . .
H18B H 0.5257 0.0516 0.7438 0.056 Uiso 1 1 calc R . .
C19 C 0.5918(5) 0.0661(6) 0.6613(4) 0.050(3) Uani 1 1 d . . .
H19A H 0.5992 0.1278 0.6694 0.074 Uiso 1 1 calc R . .
H19B H 0.5424 0.0549 0.6383 0.074 Uiso 1 1 calc R . .
H19C H 0.6179 0.0462 0.6321 0.074 Uiso 1 1 calc R . .
C20 C 0.6055(5) -0.0720(5) 0.7145(5) 0.045(2) Uani 1 1 d . . .
H20A H 0.6323 -0.0906 0.6856 0.068 Uiso 1 1 calc R . .
H20B H 0.5562 -0.0830 0.6905 0.068 Uiso 1 1 calc R . .
H20C H 0.6207 -0.1040 0.7579 0.068 Uiso 1 1 calc R . .
C21 C 0.7732(4) -0.0643(5) 0.9209(4) 0.032(2) Uani 1 1 d . . .
C22 C 0.7939(5) 0.0127(5) 0.9683(4) 0.043(2) Uani 1 1 d . . .
H22A H 0.7619 0.0601 0.9491 0.064 Uiso 1 1 calc R . .
H22B H 0.8411 0.0302 0.9725 0.064 Uiso 1 1 calc R . .
H22C H 0.7922 -0.0024 1.0137 0.064 Uiso 1 1 calc R . .
C23 C 0.8216(4) -0.1361(5) 0.9503(4) 0.037(2) Uani 1 1 d . . .
H23A H 0.8689 -0.1186 0.9548 0.056 Uiso 1 1 calc R . .
H23B H 0.8084 -0.1859 0.9198 0.056 Uiso 1 1 calc R . .
H23C H 0.8195 -0.1510 0.9957 0.056 Uiso 1 1 calc R . .
C24 C 0.7003(5) -0.0894(6) 0.9150(5) 0.048(3) Uani 1 1 d . . .
H24A H 0.6689 -0.0413 0.8962 0.072 Uiso 1 1 calc R . .
H24B H 0.6986 -0.1044 0.9605 0.072 Uiso 1 1 calc R . .
H24C H 0.6859 -0.1390 0.8843 0.072 Uiso 1 1 calc R . .
C25 C 0.8014(4) 0.1340(5) 0.7016(4) 0.035(2) Uani 1 1 d . . .
C26 C 0.7607(8) 0.1220(7) 0.6280(5) 0.098(5) Uani 1 1 d . . .
H26A H 0.7112 0.1206 0.6222 0.147 Uiso 1 1 calc R . .
H26B H 0.7741 0.0679 0.6117 0.147 Uiso 1 1 calc R . .
H26C H 0.7699 0.1696 0.6012 0.147 Uiso 1 1 calc R . .
C27 C 0.8749(6) 0.1380(10) 0.7037(9) 0.153(8) Uani 1 1 d . . .
H27A H 0.9053 0.1463 0.7513 0.229 Uiso 1 1 calc R . .
H27B H 0.8805 0.1861 0.6755 0.229 Uiso 1 1 calc R . .
H27C H 0.8870 0.0844 0.6858 0.229 Uiso 1 1 calc R . .
C28 C 0.7840(8) 0.2162(6) 0.7271(6) 0.098(5) Uani 1 1 d . . .
H28A H 0.7359 0.2146 0.7263 0.147 Uiso 1 1 calc R . .
H28B H 0.7896 0.2629 0.6975 0.147 Uiso 1 1 calc R . .
H28C H 0.8150 0.2258 0.7743 0.147 Uiso 1 1 calc R . .
Zn3 Zn 0.69847(5) 0.12289(6) 0.29688(4) 0.0281(3) Uani 1 1 d . . .
Zn4 Zn 0.67761(5) 0.13545(6) 0.15796(4) 0.0254(2) Uani 1 1 d . . .
O2 O 0.6275(3) -0.0080(3) 0.2106(3) 0.0300(13) Uani 1 1 d . . .
N7 N 0.7445(4) 0.1862(4) 0.3951(3) 0.0358(18) Uani 1 1 d . . .
N8 N 0.6624(4) 0.0439(4) 0.3490(3) 0.0319(17) Uani 1 1 d . . .
N9 N 0.6273(3) 0.0601(4) 0.0833(3) 0.0273(16) Uani 1 1 d . . .
N10 N 0.6932(3) 0.2146(4) 0.0786(3) 0.0284(16) Uani 1 1 d . . .
N11 N 0.7632(3) 0.1088(4) 0.2420(3) 0.0236(15) Uani 1 1 d . . .
H11 H 0.7899 0.1600 0.2500 0.035 Uiso 1 1 calc R . .
N12 N 0.6385(3) 0.2012(4) 0.2213(3) 0.0268(16) Uani 1 1 d . . .
H12 H 0.6617 0.2549 0.2287 0.040 Uiso 1 1 calc R . .
C29 C 0.7494(5) 0.2804(6) 0.3916(5) 0.053(3) Uani 1 1 d . . .
H29A H 0.7039 0.3040 0.3653 0.079 Uiso 1 1 calc R . .
H29B H 0.7830 0.2956 0.3691 0.079 Uiso 1 1 calc R . .
H29C H 0.7645 0.3042 0.4383 0.079 Uiso 1 1 calc R . .
C30 C 0.8151(5) 0.1521(6) 0.4350(5) 0.052(3) Uani 1 1 d . . .
H30A H 0.8130 0.0895 0.4383 0.078 Uiso 1 1 calc R . .
H30B H 0.8306 0.1769 0.4813 0.078 Uiso 1 1 calc R . .
H30C H 0.8478 0.1675 0.4115 0.078 Uiso 1 1 calc R . .
C31 C 0.6936(5) 0.1626(5) 0.4291(4) 0.046(3) Uani 1 1 d . . .
H31A H 0.6503 0.1954 0.4082 0.064 Uiso 1 1 calc R . .
H31B H 0.7124 0.1777 0.4785 0.064 Uiso 1 1 calc R . .
C32 C 0.6780(5) 0.0662(5) 0.4214(4) 0.041(2) Uani 1 1 d . . .
H32A H 0.7186 0.0331 0.4503 0.058 Uiso 1 1 calc R . .
H32B H 0.6380 0.0525 0.4363 0.058 Uiso 1 1 calc R . .
C33 C 0.6354(4) -0.0360(5) 0.3301(4) 0.031(2) Uani 1 1 d . . .
C34 C 0.6197(4) -0.0988(5) 0.3720(4) 0.035(2) Uani 1 1 d . . .
H34 H 0.6291 -0.0872 0.4195 0.042 Uiso 1 1 calc R . .
C35 C 0.5906(4) -0.1779(6) 0.3449(5) 0.038(2) Uani 1 1 d . . .
H35 H 0.5797 -0.2173 0.3750 0.046 Uiso 1 1 calc R . .
C36 C 0.5767(4) -0.2019(6) 0.2772(5) 0.040(2) Uani 1 1 d . . .
H36 H 0.5582 -0.2567 0.2607 0.048 Uiso 1 1 calc R . .
C37 C 0.5916(4) -0.1401(5) 0.2334(4) 0.032(2) Uani 1 1 d . . .
C38 C 0.6183(4) -0.0623(5) 0.2609(4) 0.0262(19) Uani 1 1 d . . .
C39 C 0.6053(4) -0.0555(5) 0.1500(4) 0.0279(19) Uani 1 1 d . . .
C40 C 0.5826(4) -0.1361(5) 0.1610(4) 0.031(2) Uani 1 1 d . . .
C41 C 0.5574(5) -0.1934(5) 0.1049(5) 0.042(2) Uani 1 1 d . . .
H41 H 0.5408 -0.2489 0.1103 0.050 Uiso 1 1 calc R . .
C42 C 0.5583(5) -0.1646(6) 0.0417(5) 0.045(2) Uani 1 1 d . . .
H42 H 0.5432 -0.2020 0.0032 0.054 Uiso 1 1 calc R . .
C43 C 0.5811(4) -0.0807(5) 0.0325(4) 0.035(2) Uani 1 1 d . . .
H43 H 0.5794 -0.0639 -0.0123 0.042 Uiso 1 1 calc R . .
C44 C 0.6063(4) -0.0209(5) 0.0872(4) 0.029(2) Uani 1 1 d . . .
C45 C 0.6227(5) 0.0930(5) 0.0149(4) 0.035(2) Uani 1 1 d . . .
H45A H 0.5773 0.0778 -0.0192 0.050 Uiso 1 1 calc R . .
H45B H 0.6596 0.0672 0.0001 0.050 Uiso 1 1 calc R . .
C46 C 0.6311(4) 0.1902(5) 0.0196(4) 0.035(2) Uani 1 1 d . . .
H46A H 0.6358 0.2124 -0.0236 0.049 Uiso 1 1 calc R . .
H46B H 0.5894 0.2163 0.0254 0.049 Uiso 1 1 calc R . .
C47 C 0.7572(4) 0.1926(6) 0.0645(4) 0.042(2) Uani 1 1 d . . .
H47A H 0.7974 0.2086 0.1041 0.063 Uiso 1 1 calc R . .
H47B H 0.7584 0.2238 0.0237 0.063 Uiso 1 1 calc R . .
H47C H 0.7582 0.1308 0.0564 0.063 Uiso 1 1 calc R . .
C48 C 0.6940(5) 0.3089(5) 0.0898(4) 0.045(3) Uani 1 1 d . . .
H48A H 0.6521 0.3257 0.0996 0.067 Uiso 1 1 calc R . .
H48B H 0.6953 0.3385 0.0484 0.067 Uiso 1 1 calc R . .
H48C H 0.7350 0.3244 0.1288 0.067 Uiso 1 1 calc R . .
C49 C 0.8145(4) 0.0386(5) 0.2474(4) 0.029(2) Uani 1 1 d . . .
C50 C 0.8325(5) 0.0289(7) 0.1817(5) 0.066(3) Uani 1 1 d . . .
H50A H 0.7901 0.0180 0.1428 0.100 Uiso 1 1 calc R . .
H50B H 0.8646 -0.0192 0.1867 0.100 Uiso 1 1 calc R . .
H50C H 0.8543 0.0817 0.1733 0.100 Uiso 1 1 calc R . .
C51 C 0.7854(5) -0.0450(5) 0.2617(6) 0.058(3) Uani 1 1 d . . .
H51A H 0.7416 -0.0569 0.2250 0.086 Uiso 1 1 calc R . .
H51B H 0.7772 -0.0412 0.3058 0.086 Uiso 1 1 calc R . .
H51C H 0.8184 -0.0912 0.2638 0.086 Uiso 1 1 calc R . .
C52 C 0.8814(5) 0.0555(6) 0.3052(5) 0.061(3) Uani 1 1 d . . .
H52A H 0.8719 0.0614 0.3486 0.092 Uiso 1 1 calc R . .
H52B H 0.9023 0.1086 0.2959 0.092 Uiso 1 1 calc R . .
H52C H 0.9134 0.0076 0.3088 0.092 Uiso 1 1 calc R . .
C53 C 0.5648(4) 0.2215(5) 0.2093(4) 0.031(2) Uani 1 1 d . . .
C54 C 0.5223(5) 0.1405(6) 0.1893(6) 0.062(3) Uani 1 1 d . . .
H54A H 0.5400 0.0974 0.2255 0.093 Uiso 1 1 calc R . .
H54B H 0.5256 0.1185 0.1460 0.093 Uiso 1 1 calc R . .
H54C H 0.4738 0.1531 0.1834 0.093 Uiso 1 1 calc R . .
C55 C 0.5546(5) 0.2576(7) 0.2741(5) 0.069(3) Uani 1 1 d . . .
H55A H 0.5712 0.2159 0.3116 0.104 Uiso 1 1 calc R . .
H55B H 0.5053 0.2690 0.2651 0.104 Uiso 1 1 calc R . .
H55C H 0.5809 0.3110 0.2873 0.104 Uiso 1 1 calc R . .
C56 C 0.5370(5) 0.2884(6) 0.1518(5) 0.053(3) Uani 1 1 d . . .
H56A H 0.5641 0.3413 0.1646 0.079 Uiso 1 1 calc R . .
H56B H 0.4883 0.3005 0.1453 0.079 Uiso 1 1 calc R . .
H56C H 0.5410 0.2660 0.1089 0.079 Uiso 1 1 calc R . .

loop_
_atom_site_aniso_label
_atom_site_aniso_U_11
_atom_site_aniso_U_22
_atom_site_aniso_U_33
_atom_site_aniso_U_23
_atom_site_aniso_U_13
_atom_site_aniso_U_12
Zn1 0.0209(6) 0.0389(6) 0.0253(5) -0.0003(5) 0.0037(5) 0.0041(5)
Zn2 0.0230(6) 0.0337(5) 0.0264(5) 0.0044(5) 0.0073(5) 0.0045(4)
O1 0.022(4) 0.039(3) 0.027(3) 0.000(3) 0.002(3) 0.008(3)
N1 0.024(4) 0.044(5) 0.036(4) -0.006(4) 0.009(4) 0.004(3)
N2 0.029(5) 0.032(4) 0.046(5) -0.008(4) 0.008(4) 0.005(3)
N3 0.023(4) 0.028(4) 0.024(4) -0.001(3) -0.001(3) 0.001(3)
N4 0.025(4) 0.040(4) 0.046(4) 0.006(4) 0.011(4) 0.011(4)
N5 0.039(5) 0.035(4) 0.026(4) -0.001(3) 0.017(4) 0.003(3)
N6 0.025(4) 0.026(4) 0.023(3) -0.003(3) 0.003(3) -0.003(3)
C1 0.055(7) 0.052(6) 0.051(6) -0.013(5) 0.032(6) -0.004(5)
C2 0.040(6) 0.039(6) 0.054(6) -0.003(5) 0.009(5) 0.000(5)
C3 0.029(6) 0.058(6) 0.042(6) -0.011(5) 0.007(5) 0.008(5)
C4 0.022(6) 0.052(6) 0.041(5) -0.013(5) -0.007(5) -0.002(5)
C5 0.022(5) 0.045(5) 0.019(4) 0.003(4) -0.003(4) 0.003(4)
C6 0.029(6) 0.059(6) 0.030(5) 0.000(5) 0.004(4) -0.004(5)
C7 0.033(7) 0.062(7) 0.038(6) -0.001(5) -0.007(5) -0.018(5)
C8 0.048(7) 0.051(6) 0.032(5) -0.006(5) 0.010(5) -0.009(5)
C9 0.041(7) 0.039(5) 0.022(5) 0.010(4) 0.004(5) 0.000(5)
C10 0.030(6) 0.027(5) 0.031(5) 0.000(4) 0.010(4) -0.004(4)
C11 0.037(6) 0.028(5) 0.026(5) 0.004(4) 0.011(4) 0.015(4)
C12 0.038(6) 0.038(5) 0.023(5) 0.007(4) 0.012(5) 0.005(5)
C13 0.057(7) 0.040(6) 0.030(5) 0.000(5) 0.012(5) 0.002(5)
C14 0.057(7) 0.028(5) 0.029(5) 0.006(4) 0.002(5) 0.013(5)
C15 0.032(6) 0.051(6) 0.036(5) 0.015(5) 0.012(5) 0.019(5)
C16 0.027(6) 0.032(5) 0.021(4) 0.012(4) 0.005(4) 0.013(4)
C17 0.031(6) 0.033(5) 0.039(5) 0.006(4) 0.014(5) 0.012(4)
C18 0.031(6) 0.050(6) 0.043(5) 0.012(5) 0.018(5) 0.008(4)
C19 0.032(6) 0.078(7) 0.029(5) 0.013(5) -0.004(5) 0.009(5)
C20 0.028(6) 0.049(6) 0.049(6) -0.003(5) -0.002(5) 0.005(5)
C21 0.036(6) 0.036(5) 0.027(5) 0.013(4) 0.017(4) 0.016(4)
C22 0.050(7) 0.049(6) 0.024(5) 0.000(5) 0.006(5) 0.004(5)
C23 0.035(6) 0.041(5) 0.039(5) 0.007(5) 0.018(5) 0.003(4)
C24 0.048(7) 0.056(6) 0.051(6) 0.010(5) 0.030(6) 0.012(5)
C25 0.030(6) 0.037(5) 0.043(5) -0.009(5) 0.017(5) -0.002(4)
C26 0.184(15) 0.058(7) 0.025(6) 0.013(6) -0.001(7) -0.054(8)
C27 0.041(9) 0.206(17) 0.207(17) 0.152(15) 0.036(10) 0.010(10)
C28 0.207(17) 0.037(6) 0.061(8) -0.007(6) 0.060(10) -0.020(8)
Zn3 0.0289(6) 0.0331(6) 0.0207(5) 0.0012(5) 0.0060(5) 0.0001(5)
Zn4 0.0228(6) 0.0309(5) 0.0203(5) -0.0005(4) 0.0041(4) -0.0022(4)
O2 0.031(4) 0.030(3) 0.027(3) 0.003(3) 0.006(3) -0.006(3)
N7 0.042(5) 0.041(5) 0.020(4) -0.005(3) 0.006(4) -0.010(4)
N8 0.038(5) 0.039(4) 0.016(3) 0.005(3) 0.006(3) -0.007(4)
N9 0.032(4) 0.028(4) 0.022(4) -0.001(3) 0.010(3) -0.006(3)
N10 0.025(4) 0.037(4) 0.021(4) -0.009(3) 0.005(3) -0.007(3)
N11 0.025(4) 0.022(4) 0.022(3) 0.002(3) 0.005(3) -0.009(3)
N12 0.021(4) 0.033(4) 0.023(4) 0.001(3) 0.003(3) 0.001(3)
C29 0.061(8) 0.054(7) 0.036(6) -0.004(5) 0.008(5) -0.006(5)
C30 0.037(7) 0.071(7) 0.040(6) 0.003(5) 0.001(5) -0.012(5)
C31 0.055(7) 0.056(6) 0.029(5) -0.011(5) 0.020(5) -0.010(5)
C32 0.043(6) 0.051(6) 0.034(5) 0.000(5) 0.018(5) -0.011(5)
C33 0.019(5) 0.035(5) 0.035(5) 0.003(4) 0.005(4) 0.004(4)
C34 0.023(5) 0.046(6) 0.032(5) 0.012(5) 0.002(4) 0.005(4)
C35 0.013(5) 0.044(6) 0.056(7) 0.016(5) 0.011(5) 0.004(4)
C36 0.020(5) 0.036(5) 0.056(6) 0.010(5) 0.004(5) 0.002(4)
C37 0.009(5) 0.030(5) 0.050(6) 0.009(5) 0.001(4) 0.005(4)
C38 0.016(5) 0.032(5) 0.023(4) 0.013(4) -0.002(4) 0.004(4)
C39 0.014(5) 0.036(5) 0.025(4) -0.011(4) -0.005(4) -0.009(4)
C40 0.015(5) 0.034(5) 0.038(5) 0.000(5) 0.001(4) -0.001(4)
C41 0.029(6) 0.033(5) 0.062(7) 0.007(5) 0.012(5) -0.006(4)
C42 0.029(6) 0.055(6) 0.045(6) -0.019(5) 0.002(5) -0.007(5)
C43 0.022(5) 0.046(6) 0.033(5) -0.014(5) 0.005(4) -0.010(4)
C44 0.018(5) 0.038(5) 0.032(5) -0.004(4) 0.008(4) -0.003(4)
C45 0.027(5) 0.042(5) 0.031(5) 0.001(4) 0.001(4) -0.010(4)
C46 0.029(6) 0.046(6) 0.027(5) 0.004(4) 0.007(4) -0.006(4)
C47 0.028(6) 0.070(6) 0.031(5) 0.000(5) 0.013(5) -0.001(5)
C48 0.061(7) 0.039(6) 0.034(5) -0.002(5) 0.015(5) -0.009(5)
C49 0.024(5) 0.032(5) 0.026(5) -0.003(4) 0.003(4) 0.002(4)
C50 0.055(8) 0.092(8) 0.062(7) 0.001(6) 0.032(6) 0.039(6)
C51 0.039(7) 0.043(6) 0.091(8) 0.009(6) 0.022(6) 0.011(5)
C52 0.034(7) 0.068(7) 0.062(7) -0.005(6) -0.012(6) 0.007(5)
C53 0.029(6) 0.037(5) 0.024(5) 0.003(4) 0.004(4) -0.002(4)
C54 0.027(6) 0.058(7) 0.104(9) 0.013(7) 0.027(6) 0.004(5)
C55 0.034(7) 0.129(10) 0.043(6) 0.003(7) 0.009(5) 0.036(7)
C56 0.047(7) 0.053(6) 0.056(7) 0.011(5) 0.014(6) 0.012(5)

loop_
_geom_bond_atom_site_label_1
_geom_bond_atom_site_label_2
_geom_bond_distance
_geom_bond_site_symmetry_2
_geom_bond_publ_flag
Zn1 N2 1.914(7) . ?
Zn1 N5 2.041(6) . ?
Zn1 N6 2.066(6) . ?
Zn1 N1 2.198(6) . ?
Zn1 Zn2 2.7747(13) . ?
Zn2 N3 1.939(6) . ?
Zn2 N5 2.017(6) . ?
Zn2 N6 2.030(6) . ?
Zn2 N4 2.161(7) . ?
O1 C11 1.388(9) . ?
O1 C10 1.396(9) . ?
N1 C1 1.475(9) . ?
N1 C3 1.477(11) . ?
N1 C2 1.479(10) . ?
N2 C5 1.377(10) . ?
N2 C4 1.455(10) . ?
N3 C16 1.337(10) . ?
N3 C17 1.472(10) . ?
N4 C20 1.457(10) . ?
N4 C18 1.492(9) . ?
N4 C19 1.501(10) . ?
N5 C21 1.503(9) . ?
N6 C25 1.490(9) . ?
C3 C4 1.512(11) . ?
C5 C10 1.396(11) . ?
C5 C6 1.417(11) . ?
C6 C7 1.408(12) . ?
C7 C8 1.370(12) . ?
C8 C9 1.414(12) . ?
C9 C10 1.390(11) . ?
C9 C12 1.424(12) . ?
C11 C12 1.392(11) . ?
C11 C16 1.415(11) . ?
C12 C13 1.417(11) . ?
C13 C14 1.372(13) . ?
C14 C15 1.407(12) . ?
C15 C16 1.445(10) . ?
C17 C18 1.527(11) . ?
C21 C23 1.483(10) . ?
C21 C24 1.510(11) . ?
C21 C22 1.517(11) . ?
C25 C28 1.474(12) . ?
C25 C26 1.481(12) . ?
C25 C27 1.491(14) . ?
Zn3 N8 1.938(6) . ?
Zn3 N11 2.023(5) . ?
Zn3 N12 2.038(6) . ?
Zn3 N7 2.167(6) . ?
Zn3 Zn4 2.7600(12) . ?
Zn4 N9 1.938(6) . ?
Zn4 N12 2.024(6) . ?
Zn4 N11 2.055(6) . ?
Zn4 N10 2.158(6) . ?
O2 C39 1.393(8) . ?
O2 C38 1.401(8) . ?
N7 C29 1.477(10) . ?
N7 C31 1.484(10) . ?
N7 C30 1.502(11) . ?
N8 C33 1.366(10) . ?
N8 C32 1.461(10) . ?
N9 C44 1.346(9) . ?
N9 C45 1.475(9) . ?
N10 C47 1.473(9) . ?
N10 C46 1.486(10) . ?
N10 C48 1.488(10) . ?
N11 C49 1.495(9) . ?
N12 C53 1.482(10) . ?
C31 C32 1.536(11) . ?
C33 C34 1.413(10) . ?
C33 C38 1.413(11) . ?
C34 C35 1.403(11) . ?
C35 C36 1.383(12) . ?
C36 C37 1.422(11) . ?
C37 C38 1.373(11) . ?
C37 C40 1.444(11) . ?
C39 C40 1.386(10) . ?
C39 C44 1.410(10) . ?
C40 C41 1.417(11) . ?
C41 C42 1.386(12) . ?
C42 C43 1.423(11) . ?
C43 C44 1.422(10) . ?
C45 C46 1.525(11) . ?
C49 C51 1.503(11) . ?
C49 C52 1.510(12) . ?
C49 C50 1.526(11) . ?
C53 C54 1.511(11) . ?
C53 C55 1.528(11) . ?
C53 C56 1.539(11) . ?
